data_4310780
loop_
_publ_author_name
'Sujit K. Ghosh'
'Parimal K. Bharadwaj'

_publ_section_title
;
 Self-Assembly of Lanthanide Helicate Coordination Polymers into 3D
 Metal-Organic Framework Structures
;
_journal_name_full 'Inorganic Chemistry'
_journal_page_first 2293
_journal_page_last 2298
_journal_paper_doi 10.1021/ic034982v
_journal_volume 43
_journal_year 2004
_chemical_formula_moiety 'C21 H15 LA2 N3 O15'
_chemical_formula_sum 'C21 H15 La2 N3 O15'
_chemical_formula_weight 827.18
_chemical_name_systematic
;
 ?
;
_space_group_IT_number 14
_symmetry_cell_setting monoclinic
_symmetry_space_group_name_Hall '-P 2ybc'
_symmetry_space_group_name_H-M 'P 1 21/c 1'
_atom_sites_solution_hydrogens geom
_atom_sites_solution_primary direct
_atom_sites_solution_secondary difmap
_audit_creation_method SHELXL-97
_cell_angle_alpha 90.00
_cell_angle_beta 100.23(3)
_cell_angle_gamma 90.00
_cell_formula_units_Z 4
_cell_length_a 10.966(3)
_cell_length_b 17.534(4)
_cell_length_c 13.578(2)
_cell_measurement_reflns_used 25
_cell_measurement_temperature 293(2)
_cell_measurement_theta_max 22
_cell_measurement_theta_min 18
_cell_volume 2569.2(10)
_computing_cell_refinement CAD4
_computing_data_collection 'CAD4 Mach2'
_computing_data_reduction SHELXL-97
_computing_molecular_graphics 'Diamond 2.1'
_computing_structure_refinement 'SHELXL-97 (Sheldrick, 1997)'
_computing_structure_solution SIR-97
_diffrn_ambient_temperature 293(2)
_diffrn_measured_fraction_theta_full 1.000
_diffrn_measured_fraction_theta_max 1.000
_diffrn_measurement_device_type 'Enraf-Nonius CAD4 Mach2'
_diffrn_measurement_method 'theta-2theta scan'
_diffrn_radiation_monochromator graphite
_diffrn_radiation_source 'fine-focus sealed tube'
_diffrn_radiation_type MoK\a
_diffrn_radiation_wavelength 0.71073
_diffrn_reflns_av_R_equivalents 0.0890
_diffrn_reflns_av_sigmaI/netI 0.0415
_diffrn_reflns_limit_h_max 11
_diffrn_reflns_limit_h_min 0
_diffrn_reflns_limit_k_max 18
_diffrn_reflns_limit_k_min 0
_diffrn_reflns_limit_l_max 14
_diffrn_reflns_limit_l_min -14
_diffrn_reflns_number 3559
_diffrn_reflns_theta_full 22.47
_diffrn_reflns_theta_max 22.47
_diffrn_reflns_theta_min 1.89
_diffrn_standards_decay_% <0.5
_diffrn_standards_interval_time 1h
_diffrn_standards_number 3
_exptl_absorpt_coefficient_mu 3.362
_exptl_crystal_colour colorless
_exptl_crystal_density_diffrn 2.138
_exptl_crystal_density_method 'not measured'
_exptl_crystal_description 'rectangular parallelopipeds'
_exptl_crystal_F_000 1584
_exptl_crystal_size_max 0.22
_exptl_crystal_size_mid 0.18
_exptl_crystal_size_min 0.15
_refine_diff_density_max 1.087
_refine_diff_density_min -1.019
_refine_diff_density_rms 0.178
_refine_ls_extinction_method none
_refine_ls_goodness_of_fit_ref 1.062
_refine_ls_hydrogen_treatment mixed
_refine_ls_matrix_type full
_refine_ls_number_parameters 355
_refine_ls_number_reflns 3354
_refine_ls_number_restraints 0
_refine_ls_restrained_S_all 1.062
_refine_ls_R_factor_all 0.0687
_refine_ls_R_factor_gt 0.0522
_refine_ls_shift/su_max 0.000
_refine_ls_shift/su_mean 0.000
_refine_ls_structure_factor_coef Fsqd
_refine_ls_weighting_details 'calc w=1/[\s^2^(Fo^2^)+(0.1007P)^2^+22.3235P] where P=(Fo^2^+2Fc^2^)/3'
_refine_ls_weighting_scheme calc
_refine_ls_wR_factor_gt 0.1431
_refine_ls_wR_factor_ref 0.1544
_reflns_number_gt 2775
_reflns_number_total 3354
_reflns_threshold_expression >2sigma(I)
_cod_data_source_file ic034982vsi20040217_113938_1.cif
_cod_data_source_block Compound1
_cod_depositor_comments
;
The following automatic conversions were performed:
'_symmetry_cell_setting' value 'Monoclinic' changed to 'monoclinic'
according to '/home/saulius/struct/CIF-dictionaries/cif_core.dic'
dictionary named 'cif_core.dic' version 2.4.1 from 2010-06-29.

Automatic conversion script
Id: cif_fix_enum 1527 2010-12-29 10:47:43Z saulius 
;
_cod_original_cell_volume 2569.3(9)
_cod_database_code 4310780

loop_
_symmetry_equiv_pos_as_xyz
'x, y, z'
'-x, y+1/2, -z+1/2'
'-x, -y, -z'
'x, -y-1/2, z-1/2'

loop_
_atom_site_label
_atom_site_type_symbol
_atom_site_fract_x
_atom_site_fract_y
_atom_site_fract_z
_atom_site_U_iso_or_equiv
_atom_site_adp_type
_atom_site_occupancy
_atom_site_symmetry_multiplicity
_atom_site_calc_flag
_atom_site_refinement_flags
_atom_site_disorder_assembly
_atom_site_disorder_group
La1 La 0.17281(5) 0.04086(3) 0.09443(4) 0.0166(3) Uani 1 1 d . . .
La2 La 0.34338(5) -0.26281(3) -0.09305(4) 0.0161(3) Uani 1 1 d . . .
O1 O 0.2921(6) 0.0135(4) 0.2653(5) 0.0274(18) Uani 1 1 d . . .
O2 O 0.3526(8) 0.0364(5) 0.4272(6) 0.036(2) Uani 1 1 d . . .
O3 O 0.0152(6) 0.1501(4) 0.0620(5) 0.0253(17) Uani 1 1 d . . .
O4 O -0.1307(7) 0.2187(5) 0.1124(7) 0.043(2) Uani 1 1 d . . .
O5 O 0.0513(6) 0.0109(4) -0.0816(5) 0.0232(16) Uiso 1 1 d . . .
O6 O -0.0049(9) 0.0296(5) -0.2436(7) 0.046(2) Uani 1 1 d . . .
O7 O 0.3248(7) 0.1499(4) 0.1201(6) 0.0310(18) Uani 1 1 d . . .
O8 O 0.4368(7) 0.2439(4) 0.0726(6) 0.0322(19) Uani 1 1 d . . .
O9 O 0.3493(6) -0.0160(4) 0.0260(5) 0.0234(16) Uani 1 1 d . . .
O10 O 0.3718(7) -0.1409(4) 0.0118(5) 0.0297(18) Uani 1 1 d . . .
O11 O 0.3275(8) -0.2609(4) -0.2797(6) 0.0311(19) Uani 1 1 d . . .
O12 O 0.3241(9) -0.2970(4) 0.0745(6) 0.043(2) Uani 1 1 d . . .
OW1 O 0.1621(6) -0.1093(4) 0.1046(5) 0.0289(18) Uiso 1 1 d . . .
OW2 O 0.2038(9) -0.3717(5) -0.1587(8) 0.057(3) Uani 1 1 d . . .
OW3 O 0.4593(7) -0.3927(4) -0.0688(6) 0.0272(17) Uani 1 1 d . . .
N1 N 0.1247(7) 0.1218(5) 0.2475(6) 0.0192(19) Uani 1 1 d . . .
N2 N 0.2129(7) 0.1211(5) -0.0650(6) 0.0197(19) Uani 1 1 d . . .
N3 N 0.3588(8) -0.1304(5) -0.1828(6) 0.022(2) Uani 1 1 d . . .
C1 C 0.2869(10) 0.0485(6) 0.3450(8) 0.021(2) Uani 1 1 d . . .
C2 C 0.1866(10) 0.1073(6) 0.3390(8) 0.023(2) Uani 1 1 d . . .
C3 C 0.1566(11) 0.1427(7) 0.4233(9) 0.033(3) Uani 1 1 d . . .
H3 H 0.2015 0.1329 0.4868 0.040 Uiso 1 1 calc R . .
C4 C 0.0575(12) 0.1935(7) 0.4096(9) 0.040(3) Uani 1 1 d . . .
H4 H 0.0346 0.2176 0.4645 0.048 Uiso 1 1 calc R . .
C5 C -0.0080(11) 0.2084(7) 0.3133(9) 0.036(3) Uani 1 1 d . . .
H5 H -0.0745 0.2421 0.3026 0.044 Uiso 1 1 calc R . .
C6 C 0.0307(9) 0.1708(6) 0.2349(8) 0.021(2) Uani 1 1 d . . .
C7 C -0.0328(9) 0.1808(6) 0.1280(8) 0.021(2) Uani 1 1 d . . .
C8 C 0.0600(10) 0.0430(6) -0.1632(8) 0.023(2) Uani 1 1 d . . .
C9 C 0.1580(9) 0.1050(6) -0.1572(8) 0.021(2) Uani 1 1 d . . .
C10 C 0.1840(10) 0.1423(7) -0.2393(9) 0.034(3) Uani 1 1 d . . .
H10 H 0.1394 0.1317 -0.3027 0.041 Uiso 1 1 calc R . .
C11 C 0.2771(12) 0.1956(7) -0.2268(10) 0.043(3) Uani 1 1 d . . .
H11 H 0.2988 0.2200 -0.2820 0.052 Uiso 1 1 calc R . .
C12 C 0.3374(11) 0.2125(7) -0.1330(9) 0.035(3) Uani 1 1 d . . .
H12 H 0.4022 0.2475 -0.1230 0.042 Uiso 1 1 calc R . .
C13 C 0.2996(9) 0.1759(6) -0.0521(8) 0.020(2) Uani 1 1 d . . .
C14 C 0.3585(9) 0.1899(6) 0.0554(8) 0.020(2) Uiso 1 1 d . . .
C15 C 0.3572(9) -0.1286(6) -0.2815(8) 0.021(2) Uani 1 1 d . . .
C16 C 0.3787(12) -0.0616(7) -0.3278(9) 0.037(3) Uani 1 1 d . . .
H16 H 0.3772 -0.0611 -0.3965 0.044 Uiso 1 1 calc R . .
C17 C 0.4025(12) 0.0052(7) -0.2736(9) 0.041(3) Uani 1 1 d . . .
H17 H 0.4199 0.0504 -0.3041 0.049 Uiso 1 1 calc R . .
C18 C 0.3994(10) 0.0022(6) -0.1714(8) 0.028(3) Uani 1 1 d . . .
H18 H 0.4128 0.0460 -0.1323 0.033 Uiso 1 1 calc R . .
C19 C 0.3764(9) -0.0654(6) -0.1299(7) 0.018(2) Uani 1 1 d . . .
C20 C 0.3664(9) -0.0738(6) -0.0212(7) 0.019(2) Uani 1 1 d . . .
C21 C 0.3366(10) -0.2035(6) -0.3316(8) 0.028(3) Uani 1 1 d . . .

loop_
_atom_site_aniso_label
_atom_site_aniso_U_11
_atom_site_aniso_U_22
_atom_site_aniso_U_33
_atom_site_aniso_U_23
_atom_site_aniso_U_13
_atom_site_aniso_U_12
La1 0.0133(4) 0.0176(4) 0.0221(4) -0.0011(2) 0.0114(3) -0.0006(2)
La2 0.0159(4) 0.0171(4) 0.0183(4) 0.0003(2) 0.0118(3) 0.0023(2)
O1 0.023(4) 0.030(4) 0.030(4) -0.003(4) 0.008(3) 0.007(3)
O2 0.044(5) 0.034(5) 0.030(5) -0.001(4) 0.002(4) 0.009(4)
O3 0.024(4) 0.026(4) 0.029(4) 0.003(3) 0.014(3) 0.008(3)
O4 0.027(5) 0.054(6) 0.051(5) 0.009(5) 0.012(4) 0.021(4)
O6 0.045(5) 0.053(6) 0.038(5) -0.004(4) 0.003(4) -0.013(4)
O7 0.031(4) 0.028(4) 0.037(5) -0.007(4) 0.015(4) -0.008(3)
O8 0.023(4) 0.028(4) 0.051(5) -0.013(4) 0.021(4) -0.009(3)
O9 0.023(4) 0.020(4) 0.032(4) -0.012(3) 0.017(3) -0.001(3)
O10 0.043(5) 0.031(5) 0.019(4) -0.001(3) 0.017(3) 0.008(4)
O11 0.050(5) 0.024(4) 0.024(4) -0.003(3) 0.020(4) -0.002(4)
O12 0.086(7) 0.026(5) 0.024(5) 0.004(4) 0.032(4) 0.004(4)
OW2 0.050(6) 0.027(5) 0.089(8) -0.014(5) 0.001(5) -0.004(4)
OW3 0.027(4) 0.017(4) 0.039(4) -0.001(3) 0.011(3) 0.000(3)
N1 0.016(5) 0.019(5) 0.025(5) -0.001(4) 0.011(4) -0.001(4)
N2 0.007(4) 0.024(5) 0.031(5) -0.002(4) 0.012(4) 0.003(4)
N3 0.023(5) 0.021(5) 0.027(5) -0.001(4) 0.017(4) 0.006(4)
C1 0.019(6) 0.022(6) 0.024(6) 0.000(5) 0.007(5) -0.001(4)
C2 0.025(6) 0.016(5) 0.032(7) -0.002(5) 0.015(5) -0.006(5)
C3 0.036(7) 0.039(7) 0.027(6) 0.001(5) 0.013(5) -0.002(6)
C4 0.048(8) 0.043(8) 0.034(7) -0.011(6) 0.024(6) 0.009(6)
C5 0.030(7) 0.036(7) 0.049(8) -0.011(6) 0.026(6) 0.002(5)
C6 0.015(5) 0.019(6) 0.031(6) 0.000(5) 0.011(5) -0.001(4)
C7 0.013(5) 0.014(5) 0.040(7) 0.002(5) 0.014(5) 0.005(4)
C8 0.018(6) 0.031(6) 0.020(6) -0.002(5) 0.007(5) 0.003(5)
C9 0.021(6) 0.019(6) 0.028(6) 0.004(5) 0.015(5) 0.002(4)
C10 0.026(6) 0.039(7) 0.042(7) 0.010(6) 0.019(5) -0.007(5)
C11 0.045(8) 0.044(8) 0.046(8) 0.020(7) 0.025(7) 0.007(6)
C12 0.036(7) 0.025(6) 0.046(8) 0.005(6) 0.013(6) -0.015(5)
C13 0.010(5) 0.020(6) 0.034(6) 0.001(5) 0.013(4) -0.001(4)
C15 0.017(5) 0.024(6) 0.027(6) 0.002(5) 0.016(5) 0.002(4)
C16 0.051(8) 0.036(8) 0.032(7) 0.003(6) 0.032(6) 0.002(6)
C17 0.055(8) 0.034(7) 0.047(8) 0.010(6) 0.047(7) -0.002(6)
C18 0.029(6) 0.026(6) 0.034(7) -0.006(5) 0.023(5) -0.002(5)
C19 0.014(5) 0.018(6) 0.023(6) 0.001(5) 0.010(4) 0.003(4)
C20 0.020(6) 0.016(6) 0.025(6) -0.002(5) 0.011(4) 0.005(4)
C21 0.033(7) 0.031(7) 0.025(6) 0.001(6) 0.022(5) 0.002(5)

loop_
_atom_type_symbol
_atom_type_description
_atom_type_scat_dispersion_real
_atom_type_scat_dispersion_imag
_atom_type_scat_source
C C 0.0033 0.0016 'International Tables Vol C Tables 4.2.6.8 and 6.1.1.4'
H H 0.0000 0.0000 'International Tables Vol C Tables 4.2.6.8 and 6.1.1.4'
N N 0.0061 0.0033 'International Tables Vol C Tables 4.2.6.8 and 6.1.1.4'
O O 0.0106 0.0060 'International Tables Vol C Tables 4.2.6.8 and 6.1.1.4'
La La -0.2871 2.4523 'International Tables Vol C Tables 4.2.6.8 and 6.1.1.4'

loop_
_geom_angle_atom_site_label_1
_geom_angle_atom_site_label_2
_geom_angle_atom_site_label_3
_geom_angle
_geom_angle_site_symmetry_1
_geom_angle_site_symmetry_3
_geom_angle_publ_flag
O9 La1 O1 87.5(2) . . ?
O9 La1 O7 79.5(2) . . ?
O1 La1 O7 78.1(3) . . ?
O9 La1 O3 141.0(2) . . ?
O1 La1 O3 121.9(2) . . ?
O7 La1 O3 82.3(3) . . ?
O9 La1 O5 83.1(2) . . ?
O1 La1 O5 157.1(2) . . ?
O7 La1 O5 120.3(2) . . ?
O3 La1 O5 76.8(2) . . ?
O9 La1 O5 128.5(2) . 3 ?
O1 La1 O5 109.2(2) . 3 ?
O7 La1 O5 150.4(2) . 3 ?
O3 La1 O5 69.4(2) . 3 ?
O5 La1 O5 62.5(3) . 3 ?
O9 La1 OW1 70.5(2) . . ?
O1 La1 OW1 77.3(2) . . ?
O7 La1 OW1 141.6(2) . . ?
O3 La1 OW1 135.9(2) . . ?
O5 La1 OW1 79.9(2) . . ?
O5 La1 OW1 66.7(2) 3 . ?
O9 La1 N1 141.4(2) . . ?
O1 La1 N1 61.2(2) . . ?
O7 La1 N1 72.8(2) . . ?
O3 La1 N1 60.8(2) . . ?
O5 La1 N1 134.1(2) . . ?
O5 La1 N1 85.5(2) 3 . ?
OW1 La1 N1 118.5(2) . . ?
O9 La1 N2 70.1(2) . . ?
O1 La1 N2 135.7(2) . . ?
O7 La1 N2 61.0(2) . . ?
O3 La1 N2 70.8(2) . . ?
O5 La1 N2 59.4(2) . . ?
O5 La1 N2 114.7(2) 3 . ?
OW1 La1 N2 125.5(2) . . ?
N1 La1 N2 115.9(3) . . ?
O12 La2 O8 100.4(3) . 3_655 ?
O12 La2 O4 86.4(3) . 3 ?
O8 La2 O4 153.5(3) 3_655 3 ?
O12 La2 O11 163.6(3) . . ?
O8 La2 O11 90.2(3) 3_655 . ?
O4 La2 O11 89.6(3) 3 . ?
O12 La2 OW2 89.8(3) . . ?
O8 La2 OW2 133.1(3) 3_655 . ?
O4 La2 OW2 72.0(3) 3 . ?
O11 La2 OW2 73.9(3) . . ?
O12 La2 O10 72.7(2) . . ?
O8 La2 O10 78.4(2) 3_655 . ?
O4 La2 O10 79.3(3) 3 . ?
O11 La2 O10 122.1(2) . . ?
OW2 La2 O10 147.2(3) . . ?
O12 La2 OW3 77.6(3) . . ?
O8 La2 OW3 69.4(2) 3_655 . ?
O4 La2 OW3 137.0(3) 3 . ?
O11 La2 OW3 94.8(2) . . ?
OW2 La2 OW3 68.4(3) . . ?
O10 La2 OW3 130.8(2) . . ?
O12 La2 N3 132.9(3) . . ?
O8 La2 N3 77.7(3) 3_655 . ?
O4 La2 N3 79.0(3) 3 . ?
O11 La2 N3 61.4(2) . . ?
OW2 La2 N3 126.1(3) . . ?
O10 La2 N3 60.7(2) . . ?
OW3 La2 N3 139.3(2) . . ?
C1 O1 La1 127.6(7) . . ?
C7 O3 La1 124.0(6) . . ?
C7 O4 La2 165.7(8) . 3 ?
C8 O5 La1 128.0(7) . . ?
C8 O5 La1 108.4(6) . 3 ?
La1 O5 La1 117.5(3) . 3 ?
C14 O7 La1 127.5(7) . . ?
C14 O8 La2 139.1(7) . 3_655 ?
C20 O9 La1 136.2(6) . . ?
C20 O10 La2 126.3(6) . . ?
C21 O11 La2 125.9(7) . . ?
C21 O12 La2 161.4(8) 4_556 . ?
C6 N1 C2 119.9(9) . . ?
C6 N1 La1 120.3(7) . . ?
C2 N1 La1 119.4(6) . . ?
C9 N2 C13 118.1(9) . . ?
C9 N2 La1 122.7(6) . . ?
C13 N2 La1 118.9(7) . . ?
C15 N3 C19 119.5(9) . . ?
C15 N3 La2 119.4(7) . . ?
C19 N3 La2 120.9(6) . . ?
O2 C1 O1 126.0(10) . . ?
O2 C1 C2 118.1(10) . . ?
O1 C1 C2 115.8(10) . . ?
N1 C2 C3 121.8(10) . . ?
N1 C2 C1 115.5(9) . . ?
C3 C2 C1 122.7(10) . . ?
C4 C3 C2 117.9(11) . . ?
C3 C4 C5 120.2(11) . . ?
C6 C5 C4 117.0(11) . . ?
N1 C6 C5 123.2(10) . . ?
N1 C6 C7 114.4(8) . . ?
C5 C6 C7 122.4(10) . . ?
O3 C7 O4 124.8(10) . . ?
O3 C7 C6 117.7(9) . . ?
O4 C7 C6 117.5(9) . . ?
O6 C8 O5 125.3(10) . . ?
O6 C8 C9 118.8(10) . . ?
O5 C8 C9 115.9(9) . . ?
N2 C9 C10 123.1(10) . . ?
N2 C9 C8 113.7(9) . . ?
C10 C9 C8 123.1(10) . . ?
C9 C10 C11 118.9(12) . . ?
C12 C11 C10 119.5(11) . . ?
C11 C12 C13 118.2(11) . . ?
N2 C13 C12 121.9(10) . . ?
N2 C13 C14 114.6(9) . . ?
C12 C13 C14 123.4(9) . . ?
O7 C14 O8 124.8(10) . . ?
O7 C14 C13 117.8(9) . . ?
O8 C14 C13 117.4(9) . . ?
N3 C15 C16 120.4(10) . . ?
N3 C15 C21 114.5(9) . . ?
C16 C15 C21 125.1(9) . . ?
C15 C16 C17 120.8(10) . . ?
C16 C17 C18 117.6(11) . . ?
C19 C18 C17 119.0(10) . . ?
N3 C19 C18 122.7(9) . . ?
N3 C19 C20 114.4(8) . . ?
C18 C19 C20 122.9(9) . . ?
O9 C20 O10 126.0(9) . . ?
O9 C20 C19 118.3(9) . . ?
O10 C20 C19 115.6(9) . . ?
O11 C21 O12 125.2(10) . 4 ?
O11 C21 C15 118.6(9) . . ?
O12 C21 C15 116.1(10) 4 . ?

loop_
_geom_bond_atom_site_label_1
_geom_bond_atom_site_label_2
_geom_bond_distance
_geom_bond_site_symmetry_2
_geom_bond_publ_flag
La1 O9 2.498(6) . ?
La1 O1 2.500(7) . ?
La1 O7 2.520(7) . ?
La1 O3 2.566(7) . ?
La1 O5 2.575(7) . ?
La1 O5 2.596(7) 3 ?
La1 OW1 2.640(8) . ?
La1 N1 2.646(8) . ?
La1 N2 2.683(8) . ?
La2 O12 2.398(7) . ?
La2 O8 2.400(7) 3_655 ?
La2 O4 2.427(8) 3 ?
La2 O11 2.510(7) . ?
La2 OW2 2.510(9) . ?
La2 O10 2.556(7) . ?
La2 OW3 2.600(7) . ?
La2 N3 2.642(8) . ?
O1 C1 1.254(13) . ?
O2 C1 1.234(13) . ?
O3 C7 1.239(12) . ?
O4 C7 1.248(13) . ?
O4 La2 2.427(8) 3 ?
O5 C8 1.262(13) . ?
O5 La1 2.596(7) 3 ?
O6 C8 1.216(14) . ?
O7 C14 1.231(12) . ?
O8 C14 1.271(12) . ?
O8 La2 2.400(7) 3_655 ?
O9 C20 1.231(12) . ?
O10 C20 1.258(12) . ?
O11 C21 1.243(13) . ?
O12 C21 1.257(13) 4_556 ?
N1 C6 1.329(13) . ?
N1 C2 1.331(14) . ?
N2 C9 1.320(13) . ?
N2 C13 1.340(13) . ?
N3 C15 1.338(13) . ?
N3 C19 1.341(13) . ?
C1 C2 1.499(15) . ?
C2 C3 1.393(16) . ?
C3 C4 1.391(17) . ?
C4 C5 1.400(18) . ?
C5 C6 1.381(15) . ?
C6 C7 1.505(15) . ?
C8 C9 1.520(15) . ?
C9 C10 1.365(15) . ?
C10 C11 1.373(18) . ?
C11 C12 1.359(18) . ?
C12 C13 1.399(16) . ?
C13 C14 1.507(15) . ?
C15 C16 1.373(16) . ?
C15 C21 1.478(15) . ?
C16 C17 1.383(17) . ?
C17 C18 1.396(16) . ?
C18 C19 1.355(15) . ?
C19 C20 1.506(14) . ?
C21 O12 1.257(13) 4 ?
